data_7218548
loop_
_publ_author_name
'Zhou, Jia-Jia'
'Yu, Xin'
'Zhao, Ying-Chun'
'Xiao, Xin'
'Zhang, Yun-Qian'
'Xue, Sai-Feng'
'Tao, Zhu'
'Liu, Jing-Xin'
'Zhu, Qian-Jiang'

_publ_section_title
;
 Coordination of Ln3+in ortho-tetramethyl-substituted cucurbituril
 supramolecular assemblies formed in the presence of cadmium nitrate:
 potential applications for isolation of heavier lanthanides
;
_journal_issue 46
_journal_name_full CrystEngComm
_journal_page_first 10674
_journal_paper_doi 10.1039/C4CE00870G
_journal_volume 16
_journal_year 2014
_chemical_formula_moiety 'C40 H56 Ho N24 O18, 2(N O3), Cl, 16(H2 O)'
_chemical_formula_sum 'C40 H88 Cl Ho N26 O40'
_chemical_formula_weight 1773.74
_chemical_name_systematic
;
 ?
;
_space_group_IT_number 62
_symmetry_cell_setting orthorhombic
_symmetry_space_group_name_Hall '-P 2ac 2n'
_symmetry_space_group_name_H-M 'P n m a'
_atom_sites_solution_hydrogens geom
_atom_sites_solution_primary direct
_atom_sites_solution_secondary difmap
_audit_creation_method SHELXL-97
_cell_angle_alpha 90.00
_cell_angle_beta 90.00
_cell_angle_gamma 90.00
_cell_formula_units_Z 4
_cell_length_a 35.361(5)
_cell_length_b 14.168(2)
_cell_length_c 13.4332(19)
_cell_measurement_temperature 223(2)
_cell_volume 6730.0(16)
_computing_structure_refinement 'SHELXL-97 (Sheldrick, 1997)'
_diffrn_ambient_temperature 223(2)
_diffrn_measured_fraction_theta_full 0.980
_diffrn_measured_fraction_theta_max 0.980
_diffrn_measurement_device_type 'Bruker Smart Apex2 CCD Detector'
_diffrn_measurement_method '\f and \w scan'
_diffrn_radiation_monochromator graphite
_diffrn_radiation_source 'fine-focus sealed tube'
_diffrn_radiation_type MoK\a
_diffrn_radiation_wavelength 0.71073
_diffrn_reflns_av_R_equivalents 0.0695
_diffrn_reflns_av_sigmaI/netI 0.0535
_diffrn_reflns_limit_h_max 43
_diffrn_reflns_limit_h_min -40
_diffrn_reflns_limit_k_max 17
_diffrn_reflns_limit_k_min -17
_diffrn_reflns_limit_l_max 16
_diffrn_reflns_limit_l_min -14
_diffrn_reflns_number 45795
_diffrn_reflns_theta_full 25.99
_diffrn_reflns_theta_max 25.99
_diffrn_reflns_theta_min 1.15
_exptl_absorpt_coefficient_mu 1.337
_exptl_absorpt_correction_T_max 0.7484
_exptl_absorpt_correction_T_min 0.6977
_exptl_absorpt_correction_type multi-scan
_exptl_absorpt_process_details 'SADABS (Bruker, 2008)'
_exptl_crystal_colour colorless
_exptl_crystal_density_diffrn 1.751
_exptl_crystal_density_method 'not measured'
_exptl_crystal_description prism
_exptl_crystal_F_000 3656
_exptl_crystal_size_max 0.29
_exptl_crystal_size_mid 0.25
_exptl_crystal_size_min 0.23
_platon_squeeze_details
;
;
_refine_diff_density_max 0.782
_refine_diff_density_min -1.037
_refine_diff_density_rms 0.109
_refine_ls_extinction_method none
_refine_ls_goodness_of_fit_ref 1.053
_refine_ls_hydrogen_treatment constr
_refine_ls_matrix_type full
_refine_ls_number_parameters 445
_refine_ls_number_reflns 6754
_refine_ls_number_restraints 1
_refine_ls_restrained_S_all 1.053
_refine_ls_R_factor_all 0.0794
_refine_ls_R_factor_gt 0.0527
_refine_ls_shift/su_max 0.000
_refine_ls_shift/su_mean 0.000
_refine_ls_structure_factor_coef Fsqd
_refine_ls_weighting_details 'calc w=1/[\s^2^(Fo^2^)+(0.0725P)^2^+17.4381P] where P=(Fo^2^+2Fc^2^)/3'
_refine_ls_weighting_scheme calc
_refine_ls_wR_factor_gt 0.1438
_refine_ls_wR_factor_ref 0.1540
_reflns_number_gt 4771
_reflns_number_total 6754
_reflns_threshold_expression >2sigma(I)
_cod_data_source_file c4ce00870g2.cif
_cod_data_source_block 11Ho
_cod_depositor_comments 'Adding full bibliography for 7218542--7218552.cif.'
_cod_original_cell_volume 6729.9(16)
_cod_database_code 7218548

loop_
_symmetry_equiv_pos_as_xyz
'x, y, z'
'-x+1/2, -y, z+1/2'
'-x, y+1/2, -z'
'x+1/2, -y+1/2, -z+1/2'
'-x, -y, -z'
'x-1/2, y, -z-1/2'
'x, -y-1/2, z'
'-x-1/2, y-1/2, z-1/2'

loop_
_atom_site_label
_atom_site_type_symbol
_atom_site_fract_x
_atom_site_fract_y
_atom_site_fract_z
_atom_site_U_iso_or_equiv
_atom_site_adp_type
_atom_site_occupancy
_atom_site_symmetry_multiplicity
_atom_site_calc_flag
_atom_site_refinement_flags
Cl1 Cl 0.2349(2) -0.2500 0.0914(6) 0.205(3) Uani 1 2 d S
O5W O 0.2746(2) 0.2500 0.3795(6) 0.077(2) Uani 1 2 d S
O1W O 0.35035(17) 0.2500 0.3452(4) 0.0421(14) Uani 1 2 d S
O2W O 0.34192(12) 0.1244(3) 0.5023(3) 0.0417(10) Uani 1 1 d .
O3W O 0.35539(17) 0.2500 0.6630(4) 0.0417(14) Uani 1 2 d S
O4W O 0.42128(14) 0.1456(3) 0.5933(3) 0.0530(12) Uani 1 1 d .
Ho1 Ho 0.384158(10) 0.2500 0.49721(2) 0.02834(14) Uani 1 2 d S
N13 N 0.3833(3) -0.2500 -0.0833(7) 0.055(2) Uani 1 2 d S
N14 N 0.3668(3) -0.2500 0.3339(6) 0.050(2) Uani 1 2 d SD
O7 O 0.3995(4) -0.2500 -0.0028(6) 0.097(3) Uani 1 2 d S
O8 O 0.4013(2) -0.2500 -0.1629(6) 0.086(3) Uani 1 2 d S
O9 O 0.3471(3) -0.2500 -0.0898(9) 0.114(4) Uani 1 2 d S
O10 O 0.4011(2) -0.2500 0.3109(5) 0.0517(16) Uani 1 2 d SD
O11 O 0.3419(2) -0.2500 0.2734(6) 0.079(2) Uani 1 2 d SD
O12 O 0.3586(3) -0.2500 0.4196(7) 0.216(10) Uani 1 2 d SD
C1 C 0.24045(17) 0.1125(5) 0.1660(5) 0.0421(15) Uani 1 1 d .
C2 C 0.22603(17) 0.1194(5) -0.0033(4) 0.0422(15) Uani 1 1 d .
H2 H 0.2006 0.1095 -0.0323 0.051 Uiso 1 1 calc R
C3 C 0.24592(18) 0.0241(5) 0.0185(4) 0.0421(15) Uani 1 1 d .
H3 H 0.2287 -0.0303 0.0087 0.050 Uiso 1 1 calc R
C4 C 0.28047(18) 0.1063(5) -0.1012(4) 0.0418(15) Uani 1 1 d .
C5 C 0.27219(17) -0.0410(4) 0.1840(4) 0.0409(15) Uani 1 1 d .
H5A H 0.2615 -0.1011 0.1612 0.049 Uiso 1 1 calc R
H5B H 0.2639 -0.0311 0.2528 0.049 Uiso 1 1 calc R
C6 C 0.30386(19) -0.0515(4) -0.0620(4) 0.0430(15) Uani 1 1 d .
H6A H 0.3143 -0.0502 -0.1295 0.052 Uiso 1 1 calc R
H6B H 0.2906 -0.1118 -0.0535 0.052 Uiso 1 1 calc R
C7 C 0.33557(17) -0.0120(4) 0.2564(4) 0.0337(13) Uani 1 1 d .
C8 C 0.33418(17) -0.0946(4) 0.1054(4) 0.0349(14) Uani 1 1 d .
H8 H 0.3261 -0.1611 0.0981 0.042 Uiso 1 1 calc R
C9 C 0.37535(18) -0.0877(4) 0.1411(4) 0.0375(14) Uani 1 1 d .
H9 H 0.3861 -0.1508 0.1553 0.045 Uiso 1 1 calc R
C10 C 0.3710(2) -0.0268(4) -0.0201(4) 0.0417(15) Uani 1 1 d .
C11 C 0.40345(17) -0.0220(4) 0.3004(4) 0.0351(13) Uani 1 1 d .
H11A H 0.4154 -0.0840 0.3085 0.042 Uiso 1 1 calc R
H11B H 0.3933 -0.0032 0.3654 0.042 Uiso 1 1 calc R
C12 C 0.4358(2) -0.0489(5) 0.0475(4) 0.0468(16) Uani 1 1 d .
H12A H 0.4420 -0.0453 -0.0235 0.056 Uiso 1 1 calc R
H12B H 0.4442 -0.1105 0.0722 0.056 Uiso 1 1 calc R
C13 C 0.43864(16) 0.1226(4) 0.3263(4) 0.0279(12) Uani 1 1 d .
C14 C 0.46517(17) 0.0242(4) 0.2059(4) 0.0348(13) Uani 1 1 d .
C15 C 0.48981(16) 0.1139(4) 0.2175(4) 0.0330(13) Uani 1 1 d .
C16 C 0.46683(17) 0.1071(5) 0.0547(4) 0.0412(15) Uani 1 1 d .
C17 C 0.4854(2) 0.2500 0.3483(5) 0.0325(18) Uani 1 2 d S
H17A H 0.4772 0.2500 0.4180 0.039 Uiso 1 2 calc SR
H17B H 0.5131 0.2500 0.3478 0.039 Uiso 1 2 calc SR
C18 C 0.5034(3) 0.2500 0.0918(6) 0.038(2) Uani 1 2 d S
H18A H 0.5290 0.2500 0.1194 0.046 Uiso 1 2 calc SR
H18B H 0.5056 0.2500 0.0191 0.046 Uiso 1 2 calc SR
C19 C 0.2425(3) 0.2500 -0.1290(6) 0.043(2) Uani 1 2 d S
H19A H 0.2568 0.2500 -0.1915 0.052 Uiso 1 2 calc SR
H19B H 0.2155 0.2500 -0.1457 0.052 Uiso 1 2 calc SR
C20 C 0.2021(3) 0.2500 0.1126(7) 0.052(3) Uani 1 2 d S
H20A H 0.1944 0.2500 0.1826 0.063 Uiso 1 2 calc SR
H20B H 0.1792 0.2500 0.0717 0.063 Uiso 1 2 calc SR
C21 C 0.4838(2) -0.0695(5) 0.2375(5) 0.0559(19) Uani 1 1 d .
H21A H 0.4894 -0.0676 0.3082 0.084 Uiso 1 1 calc R
H21B H 0.5070 -0.0784 0.2004 0.084 Uiso 1 1 calc R
H21C H 0.4666 -0.1213 0.2238 0.084 Uiso 1 1 calc R
C22 C 0.53195(18) 0.0951(5) 0.2394(5) 0.0512(17) Uani 1 1 d .
H22A H 0.5432 0.0622 0.1834 0.077 Uiso 1 1 calc R
H22B H 0.5342 0.0566 0.2988 0.077 Uiso 1 1 calc R
H22C H 0.5449 0.1546 0.2497 0.077 Uiso 1 1 calc R
N1 N 0.22369(14) 0.1656(4) 0.0920(3) 0.0411(12) Uani 1 1 d .
N2 N 0.25746(14) 0.0341(4) 0.1227(3) 0.0402(12) Uani 1 1 d .
N3 N 0.25127(14) 0.1644(4) -0.0741(3) 0.0372(11) Uani 1 1 d .
N4 N 0.27752(14) 0.0230(4) -0.0516(3) 0.0382(12) Uani 1 1 d .
N5 N 0.31297(14) -0.0472(3) 0.1818(3) 0.0356(11) Uani 1 1 d .
N6 N 0.37250(14) -0.0307(3) 0.2311(3) 0.0363(11) Uani 1 1 d .
N7 N 0.33497(15) -0.0465(4) 0.0097(3) 0.0392(12) Uani 1 1 d .
N8 N 0.39507(14) -0.0416(3) 0.0594(3) 0.0371(12) Uani 1 1 d .
N9 N 0.43224(13) 0.0457(3) 0.2708(3) 0.0286(10) Uani 1 1 d .
N10 N 0.47207(13) 0.1638(3) 0.3011(3) 0.0302(10) Uani 1 1 d .
N11 N 0.45613(14) 0.0252(3) 0.1005(3) 0.0357(11) Uani 1 1 d .
N12 N 0.48406(13) 0.1631(3) 0.1231(3) 0.0357(11) Uani 1 1 d .
O1 O 0.23983(13) 0.1299(3) 0.2547(3) 0.0473(11) Uani 1 1 d .
O2 O 0.32442(11) 0.0223(3) 0.3343(3) 0.0391(10) Uani 1 1 d .
O3 O 0.41754(11) 0.1507(3) 0.3932(3) 0.0339(9) Uani 1 1 d .
O4 O 0.30439(13) 0.1265(3) -0.1652(3) 0.0479(11) Uani 1 1 d .
O5 O 0.38100(13) -0.0016(4) -0.1026(3) 0.0574(13) Uani 1 1 d .
O6 O 0.46126(13) 0.1259(3) -0.0336(3) 0.0501(12) Uani 1 1 d .

loop_
_atom_site_aniso_label
_atom_site_aniso_U_11
_atom_site_aniso_U_22
_atom_site_aniso_U_33
_atom_site_aniso_U_23
_atom_site_aniso_U_13
_atom_site_aniso_U_12
Cl1 0.218(7) 0.188(7) 0.209(7) 0.000 -0.073(6) 0.000
O5W 0.065(5) 0.105(6) 0.061(5) 0.000 -0.013(4) 0.000
O1W 0.049(4) 0.053(4) 0.025(3) 0.000 0.000(3) 0.000
O2W 0.052(3) 0.042(2) 0.031(2) -0.0029(18) 0.0062(19) -0.009(2)
O3W 0.049(4) 0.042(3) 0.035(3) 0.000 0.006(3) 0.000
O4W 0.073(3) 0.058(3) 0.027(2) -0.001(2) -0.003(2) 0.023(2)
Ho1 0.0357(2) 0.0309(2) 0.01848(19) 0.000 0.00435(16) 0.000
N13 0.079(7) 0.028(4) 0.059(6) 0.000 0.019(5) 0.000
N14 0.042(5) 0.054(5) 0.055(5) 0.000 0.014(4) 0.000
O7 0.175(10) 0.072(6) 0.045(5) 0.000 -0.011(5) 0.000
O8 0.065(5) 0.119(7) 0.073(6) 0.000 0.035(5) 0.000
O9 0.073(7) 0.083(7) 0.185(11) 0.000 0.050(7) 0.000
O10 0.061(5) 0.034(3) 0.060(4) 0.000 0.012(4) 0.000
O11 0.056(5) 0.114(7) 0.068(5) 0.000 -0.005(4) 0.000
O12 0.070(7) 0.54(3) 0.036(5) 0.000 0.011(5) 0.000
C1 0.030(4) 0.055(4) 0.041(4) 0.004(3) 0.006(3) -0.008(3)
C2 0.034(3) 0.060(4) 0.033(3) -0.010(3) -0.003(3) -0.007(3)
C3 0.042(4) 0.055(4) 0.028(3) -0.004(3) -0.003(3) -0.012(3)
C4 0.046(4) 0.050(4) 0.030(3) -0.008(3) -0.011(3) -0.015(3)
C5 0.045(4) 0.043(4) 0.035(3) 0.005(3) 0.004(3) -0.016(3)
C6 0.060(4) 0.043(3) 0.026(3) -0.007(3) -0.001(3) -0.010(3)
C7 0.040(4) 0.034(3) 0.027(3) 0.003(2) 0.003(3) -0.005(3)
C8 0.055(4) 0.025(3) 0.024(3) -0.003(2) -0.002(3) -0.009(3)
C9 0.054(4) 0.033(3) 0.026(3) -0.005(2) 0.007(3) -0.001(3)
C10 0.061(4) 0.037(3) 0.027(3) -0.005(2) -0.004(3) -0.001(3)
C11 0.043(4) 0.038(3) 0.024(3) 0.000(2) 0.004(2) -0.001(3)
C12 0.067(5) 0.048(4) 0.026(3) -0.006(3) 0.007(3) 0.004(3)
C13 0.036(3) 0.027(3) 0.020(3) 0.008(2) -0.003(2) 0.006(2)
C14 0.045(4) 0.033(3) 0.026(3) -0.002(2) 0.005(3) 0.006(3)
C15 0.034(3) 0.045(3) 0.020(3) -0.006(2) 0.004(2) 0.011(3)
C16 0.039(4) 0.061(4) 0.024(3) -0.005(3) 0.005(3) 0.011(3)
C17 0.036(5) 0.041(4) 0.020(4) 0.000 0.004(3) 0.000
C18 0.045(5) 0.039(5) 0.031(4) 0.000 0.017(4) 0.000
C19 0.033(5) 0.066(6) 0.030(4) 0.000 -0.006(4) 0.000
C20 0.033(5) 0.090(8) 0.035(5) 0.000 0.005(4) 0.000
C21 0.058(5) 0.058(4) 0.052(4) -0.002(3) 0.008(3) 0.021(4)
C22 0.043(4) 0.079(5) 0.031(3) 0.003(3) -0.001(3) 0.008(4)
N1 0.038(3) 0.053(3) 0.032(3) -0.004(2) -0.003(2) -0.003(2)
N2 0.041(3) 0.053(3) 0.027(2) 0.004(2) 0.002(2) -0.002(3)
N3 0.036(3) 0.045(3) 0.031(2) 0.002(2) 0.002(2) 0.002(2)
N4 0.045(3) 0.044(3) 0.025(2) -0.003(2) 0.004(2) -0.004(2)
N5 0.047(3) 0.032(3) 0.028(2) -0.005(2) -0.003(2) 0.001(2)
N6 0.045(3) 0.041(3) 0.023(2) -0.006(2) 0.002(2) -0.002(2)
N7 0.047(3) 0.051(3) 0.020(2) 0.008(2) -0.002(2) -0.012(2)
N8 0.044(3) 0.040(3) 0.028(3) -0.003(2) 0.005(2) 0.001(2)
N9 0.036(3) 0.027(2) 0.022(2) -0.0049(18) 0.0005(19) 0.003(2)
N10 0.030(3) 0.040(3) 0.020(2) -0.0069(19) 0.0002(19) 0.000(2)
N11 0.042(3) 0.043(3) 0.022(2) -0.005(2) 0.003(2) 0.003(2)
N12 0.037(3) 0.049(3) 0.021(2) -0.004(2) -0.001(2) -0.006(2)
O1 0.054(3) 0.061(3) 0.027(2) -0.003(2) 0.0072(19) -0.002(2)
O2 0.049(3) 0.037(2) 0.032(2) -0.0090(18) 0.0047(19) -0.0046(19)
O3 0.045(2) 0.034(2) 0.0225(18) -0.0023(16) 0.0122(17) 0.0018(18)
O4 0.059(3) 0.050(3) 0.034(2) 0.001(2) 0.014(2) -0.002(2)
O5 0.064(3) 0.080(4) 0.028(2) 0.006(2) 0.001(2) -0.011(3)
O6 0.059(3) 0.068(3) 0.023(2) 0.002(2) -0.001(2) -0.003(2)

loop_
_atom_type_symbol
_atom_type_description
_atom_type_scat_dispersion_real
_atom_type_scat_dispersion_imag
_atom_type_scat_source
C C 0.0033 0.0016 'International Tables Vol C Tables 4.2.6.8 and 6.1.1.4'
H H 0.0000 0.0000 'International Tables Vol C Tables 4.2.6.8 and 6.1.1.4'
N N 0.0061 0.0033 'International Tables Vol C Tables 4.2.6.8 and 6.1.1.4'
O O 0.0106 0.0060 'International Tables Vol C Tables 4.2.6.8 and 6.1.1.4'
Ho Ho -0.2175 4.6783 'International Tables Vol C Tables 4.2.6.8 and 6.1.1.4'
Cl Cl 0.1484 0.1585 'International Tables Vol C Tables 4.2.6.8 and 6.1.1.4'

loop_
_geom_angle_atom_site_label_1
_geom_angle_atom_site_label_2
_geom_angle_atom_site_label_3
_geom_angle
_geom_angle_site_symmetry_1
_geom_angle_site_symmetry_3
O3 Ho1 O3 75.12(18) . 7_565
O3 Ho1 O2W 83.10(14) . .
O3 Ho1 O2W 144.42(13) 7_565 .
O3 Ho1 O2W 144.42(13) . 7_565
O3 Ho1 O2W 83.10(14) 7_565 7_565
O2W Ho1 O2W 99.9(2) . 7_565
O3 Ho1 O4W 115.36(16) . 7_565
O3 Ho1 O4W 70.42(14) 7_565 7_565
O2W Ho1 O4W 145.14(13) . 7_565
O2W Ho1 O4W 82.04(16) 7_565 7_565
O3 Ho1 O4W 70.42(14) . .
O3 Ho1 O4W 115.36(16) 7_565 .
O2W Ho1 O4W 82.04(16) . .
O2W Ho1 O4W 145.14(13) 7_565 .
O4W Ho1 O4W 77.5(2) 7_565 .
O3 Ho1 O1W 74.69(14) . .
O3 Ho1 O1W 74.69(14) 7_565 .
O2W Ho1 O1W 72.59(13) . .
O2W Ho1 O1W 72.59(13) 7_565 .
O4W Ho1 O1W 138.82(11) 7_565 .
O4W Ho1 O1W 138.82(11) . .
O3 Ho1 O3W 139.76(10) . .
O3 Ho1 O3W 139.76(10) 7_565 .
O2W Ho1 O3W 72.92(12) . .
O2W Ho1 O3W 72.92(12) 7_565 .
O4W Ho1 O3W 74.55(15) 7_565 .
O4W Ho1 O3W 74.55(15) . .
O1W Ho1 O3W 125.1(2) . .
O7 N13 O8 121.4(11) . .
O7 N13 O9 121.8(10) . .
O8 N13 O9 116.8(10) . .
O12 N14 O11 118.7(10) . .
O12 N14 O10 118.3(10) . .
O11 N14 O10 123.0(9) . .
O1 C1 N1 126.0(6) . .
O1 C1 N2 125.3(6) . .
N1 C1 N2 108.7(5) . .
N1 C2 N3 114.7(5) . .
N1 C2 C3 104.7(5) . .
N3 C2 C3 103.2(5) . .
N1 C2 H2 111.3 . .
N3 C2 H2 111.3 . .
C3 C2 H2 111.3 . .
N4 C3 N2 113.8(5) . .
N4 C3 C2 103.5(5) . .
N2 C3 C2 102.9(5) . .
N4 C3 H3 112.0 . .
N2 C3 H3 112.0 . .
C2 C3 H3 112.0 . .
O4 C4 N4 126.4(6) . .
O4 C4 N3 124.0(6) . .
N4 C4 N3 109.5(5) . .
N2 C5 N5 113.2(5) . .
N2 C5 H5A 108.9 . .
N5 C5 H5A 108.9 . .
N2 C5 H5B 108.9 . .
N5 C5 H5B 108.9 . .
H5A C5 H5B 107.8 . .
N4 C6 N7 113.2(5) . .
N4 C6 H6A 108.9 . .
N7 C6 H6A 108.9 . .
N4 C6 H6B 108.9 . .
N7 C6 H6B 108.9 . .
H6A C6 H6B 107.8 . .
O2 C7 N5 125.6(5) . .
O2 C7 N6 126.5(5) . .
N5 C7 N6 107.6(5) . .
N5 C8 N7 115.0(5) . .
N5 C8 C9 104.0(4) . .
N7 C8 C9 103.2(5) . .
N5 C8 H8 111.4 . .
N7 C8 H8 111.4 . .
C9 C8 H8 111.4 . .
N8 C9 N6 114.2(5) . .
N8 C9 C8 104.3(5) . .
N6 C9 C8 103.2(5) . .
N8 C9 H9 111.5 . .
N6 C9 H9 111.5 . .
C8 C9 H9 111.5 . .
O5 C10 N7 126.8(6) . .
O5 C10 N8 124.7(7) . .
N7 C10 N8 108.5(5) . .
N6 C11 N9 114.3(4) . .
N6 C11 H11A 108.7 . .
N9 C11 H11A 108.7 . .
N6 C11 H11B 108.7 . .
N9 C11 H11B 108.7 . .
H11A C11 H11B 107.6 . .
N8 C12 N11 112.6(5) . .
N8 C12 H12A 109.1 . .
N11 C12 H12A 109.1 . .
N8 C12 H12B 109.1 . .
N11 C12 H12B 109.1 . .
H12A C12 H12B 107.8 . .
O3 C13 N9 124.5(5) . .
O3 C13 N10 124.6(5) . .
N9 C13 N10 110.9(5) . .
N11 C14 N9 113.4(5) . .
N11 C14 C21 111.8(5) . .
N9 C14 C21 110.5(5) . .
N11 C14 C15 102.3(4) . .
N9 C14 C15 102.3(4) . .
C21 C14 C15 116.1(5) . .
N12 C15 N10 112.0(4) . .
N12 C15 C22 112.5(5) . .
N10 C15 C22 110.6(4) . .
N12 C15 C14 103.0(4) . .
N10 C15 C14 103.4(4) . .
C22 C15 C14 114.9(5) . .
O6 C16 N12 126.6(6) . .
O6 C16 N11 124.9(6) . .
N12 C16 N11 108.4(5) . .
N10 C17 N10 114.2(6) 7_565 .
N10 C17 H17A 108.7 7_565 .
N10 C17 H17A 108.7 . .
N10 C17 H17B 108.7 7_565 .
N10 C17 H17B 108.7 . .
H17A C17 H17B 107.6 . .
N12 C18 N12 113.8(6) 7_565 .
N12 C18 H18A 108.8 7_565 .
N12 C18 H18A 108.8 . .
N12 C18 H18B 108.8 7_565 .
N12 C18 H18B 108.8 . .
H18A C18 H18B 107.7 . .
N3 C19 N3 113.2(6) 7_565 .
N3 C19 H19A 108.9 7_565 .
N3 C19 H19A 108.9 . .
N3 C19 H19B 108.9 7_565 .
N3 C19 H19B 108.9 . .
H19A C19 H19B 107.8 . .
N1 C20 N1 111.8(7) . 7_565
N1 C20 H20A 109.3 . .
N1 C20 H20A 109.3 7_565 .
N1 C20 H20B 109.3 . .
N1 C20 H20B 109.3 7_565 .
H20A C20 H20B 107.9 . .
C14 C21 H21A 109.5 . .
C14 C21 H21B 109.5 . .
H21A C21 H21B 109.5 . .
C14 C21 H21C 109.5 . .
H21A C21 H21C 109.5 . .
H21B C21 H21C 109.5 . .
C15 C22 H22A 109.5 . .
C15 C22 H22B 109.5 . .
H22A C22 H22B 109.5 . .
C15 C22 H22C 109.5 . .
H22A C22 H22C 109.5 . .
H22B C22 H22C 109.5 . .
C1 N1 C2 111.6(5) . .
C1 N1 C20 122.7(6) . .
C2 N1 C20 125.2(6) . .
C1 N2 C5 120.5(5) . .
C1 N2 C3 110.8(5) . .
C5 N2 C3 125.1(5) . .
C4 N3 C2 111.9(5) . .
C4 N3 C19 121.9(5) . .
C2 N3 C19 124.6(6) . .
C4 N4 C6 123.3(5) . .
C4 N4 C3 111.4(5) . .
C6 N4 C3 125.1(5) . .
C7 N5 C8 112.7(5) . .
C7 N5 C5 122.9(5) . .
C8 N5 C5 124.3(5) . .
C7 N6 C11 123.0(4) . .
C7 N6 C9 112.1(5) . .
C11 N6 C9 122.0(5) . .
C10 N7 C8 111.9(5) . .
C10 N7 C6 121.2(5) . .
C8 N7 C6 123.0(5) . .
C10 N8 C12 122.4(5) . .
C10 N8 C9 110.8(5) . .
C12 N8 C9 121.8(5) . .
C13 N9 C11 120.1(4) . .
C13 N9 C14 111.2(4) . .
C11 N9 C14 125.0(4) . .
C13 N10 C17 122.2(5) . .
C13 N10 C15 110.8(4) . .
C17 N10 C15 126.8(5) . .
C16 N11 C14 112.7(5) . .
C16 N11 C12 121.9(5) . .
C14 N11 C12 125.3(5) . .
C16 N12 C15 111.8(5) . .
C16 N12 C18 120.3(5) . .
C15 N12 C18 125.6(5) . .
C13 O3 Ho1 161.3(3) . .

loop_
_geom_bond_atom_site_label_1
_geom_bond_atom_site_label_2
_geom_bond_distance
_geom_bond_site_symmetry_2
O1W Ho1 2.366(5) .
O2W Ho1 2.325(4) .
O3W Ho1 2.449(5) .
O4W Ho1 2.362(4) .
Ho1 O3 2.307(3) .
Ho1 O3 2.307(3) 7_565
Ho1 O2W 2.325(4) 7_565
Ho1 O4W 2.362(4) 7_565
N13 O7 1.223(12) .
N13 O8 1.243(11) .
N13 O9 1.282(12) .
N14 O12 1.186(11) .
N14 O11 1.197(10) .
N14 O10 1.251(10) .
C1 O1 1.217(7) .
C1 N1 1.380(8) .
C1 N2 1.391(8) .
C2 N1 1.440(7) .
C2 N3 1.452(7) .
C2 C3 1.550(10) .
C2 H2 0.9900 .
C3 N4 1.462(8) .
C3 N2 1.465(7) .
C3 H3 0.9900 .
C4 O4 1.240(7) .
C4 N4 1.359(8) .
C4 N3 1.370(8) .
C5 N2 1.442(7) .
C5 N5 1.445(7) .
C5 H5A 0.9800 .
C5 H5B 0.9800 .
C6 N4 1.415(8) .
C6 N7 1.464(7) .
C6 H6A 0.9800 .
C6 H6B 0.9800 .
C7 O2 1.220(6) .
C7 N5 1.375(7) .
C7 N6 1.375(7) .
C8 N5 1.438(7) .
C8 N7 1.454(7) .
C8 C9 1.536(8) .
C8 H8 0.9900 .
C9 N8 1.455(7) .
C9 N6 1.458(7) .
C9 H9 0.9900 .
C10 O5 1.217(7) .
C10 N7 1.364(9) .
C10 N8 1.382(8) .
C11 N6 1.442(7) .
C11 N9 1.454(7) .
C11 H11A 0.9800 .
C11 H11B 0.9800 .
C12 N8 1.452(8) .
C12 N11 1.458(8) .
C12 H12A 0.9800 .
C12 H12B 0.9800 .
C13 O3 1.234(6) .
C13 N9 1.339(6) .
C13 N10 1.362(7) .
C14 N11 1.452(7) .
C14 N9 1.486(7) .
C14 C21 1.540(8) .
C14 C15 1.550(8) .
C15 N12 1.462(7) .
C15 N10 1.467(6) .
C15 C22 1.542(8) .
C16 O6 1.232(7) .
C16 N12 1.358(7) .
C16 N11 1.366(8) .
C17 N10 1.454(6) 7_565
C17 N10 1.454(6) .
C17 H17A 0.9800 .
C17 H17B 0.9800 .
C18 N12 1.469(6) 7_565
C18 N12 1.469(6) .
C18 H18A 0.9800 .
C18 H18B 0.9800 .
C19 N3 1.453(6) 7_565
C19 N3 1.453(6) .
C19 H19A 0.9800 .
C19 H19B 0.9800 .
C20 N1 1.445(7) .
C20 N1 1.445(7) 7_565
C20 H20A 0.9800 .
C20 H20B 0.9800 .
C21 H21A 0.9700 .
C21 H21B 0.9700 .
C21 H21C 0.9700 .
C22 H22A 0.9700 .
C22 H22B 0.9700 .
C22 H22C 0.9700 .

loop_
_platon_squeeze_void_nr
_platon_squeeze_void_average_x
_platon_squeeze_void_average_y
_platon_squeeze_void_average_z
_platon_squeeze_void_volume
_platon_squeeze_void_count_electrons
_platon_squeeze_void_content
1 0.000 -0.002 0.000 804 291 ' '
2 0.500 0.150 -0.500 804 291 ' '
